data_7012513
loop_
_publ_author_name
'Pan, Cheng-Ling'
'Xu, Ji-Qing'
'Li, Guang-Hua'
'Cui, Xiao-Bing'
'Ye, Ling'
'Yang, Guang-Di'

_publ_section_title
;
 A two-dimensional framework of novel vanadium clusters bridged by
 [Ni(en)2]2+: K{V12IVV6VO42Cl[Ni(en)2]3}&#x00B7;8H2O
;
_journal_issue 4
_journal_name_full 'Dalton Transactions'
_journal_page_first 517
_journal_paper_doi 10.1039/b211530c
_journal_year 2003
_chemical_formula_sum 'C12 H64 Cl K N12 Ni3 O50 V18'
_chemical_formula_weight 2344.35
_chemical_name_systematic
; 
? 
;
_space_group_IT_number 15
_symmetry_cell_setting monoclinic
_symmetry_space_group_name_Hall '-C 2yc'
_symmetry_space_group_name_H-M 'C 1 2/c 1'
_atom_sites_solution_hydrogens geom
_atom_sites_solution_primary direct
_atom_sites_solution_secondary difmap
_audit_creation_method SHELXL-97
_cell_angle_alpha 90.00
_cell_angle_beta 92.68(3)
_cell_angle_gamma 90.00
_cell_formula_units_Z 4
_cell_length_a 12.799(3)
_cell_length_b 27.717(6)
_cell_length_c 21.096(4)
_cell_measurement_reflns_used 10114
_cell_measurement_temperature 293(2)
_cell_measurement_theta_max 27.47
_cell_measurement_theta_min 1.76
_cell_volume 7476(3)
_computing_cell_refinement process-auto
_computing_data_collection Process-auto
_computing_data_reduction Process-auto
_computing_molecular_graphics ORTEP
_computing_publication_material 'Crystal Structure'
_computing_structure_refinement 'SHELXL-97 (Sheldrick, 1997)'
_computing_structure_solution 'SHELXS-97 (Sheldrick, 1990)'
_diffrn_ambient_temperature 293(2)
_diffrn_measured_fraction_theta_full 0.998
_diffrn_measured_fraction_theta_max 0.998
_diffrn_measurement_device_type 'Rigaku RAXIS-RAPID'
_diffrn_radiation_monochromator graphite
_diffrn_radiation_source 'fine-focus sealed tube'
_diffrn_radiation_type MoK\a
_diffrn_radiation_wavelength 0.71073
_diffrn_reflns_av_R_equivalents 0.0319
_diffrn_reflns_av_sigmaI/netI 0.1075
_diffrn_reflns_limit_h_max 16
_diffrn_reflns_limit_h_min -16
_diffrn_reflns_limit_k_max 35
_diffrn_reflns_limit_k_min -35
_diffrn_reflns_limit_l_max 27
_diffrn_reflns_limit_l_min -27
_diffrn_reflns_number 16370
_diffrn_reflns_theta_full 27.48
_diffrn_reflns_theta_max 27.48
_diffrn_reflns_theta_min 1.47
_diffrn_standards_decay_% 0
_diffrn_standards_interval_count 0
_diffrn_standards_number 0
_exptl_absorpt_coefficient_mu 3.054
_exptl_absorpt_correction_T_max 0.8215
_exptl_absorpt_correction_T_min 0.3891
_exptl_absorpt_correction_type multi-scan
_exptl_absorpt_process_details
;
Higashi, T. (1995). Program for Absorption Correction. 
Rigaku Corporation, Tokyo, Japan
;
_exptl_crystal_density_diffrn 2.083
_exptl_crystal_density_method 'not measured'
_exptl_crystal_F_000 4616
_exptl_crystal_size_max 0.38
_exptl_crystal_size_mid 0.18
_exptl_crystal_size_min 0.07
_refine_diff_density_max 1.792
_refine_diff_density_min -1.774
_refine_diff_density_rms 0.182
_refine_ls_extinction_method none
_refine_ls_goodness_of_fit_ref 0.986
_refine_ls_hydrogen_treatment mixed
_refine_ls_matrix_type full
_refine_ls_number_parameters 474
_refine_ls_number_reflns 8563
_refine_ls_number_restraints 0
_refine_ls_restrained_S_all 0.986
_refine_ls_R_factor_all 0.0860
_refine_ls_R_factor_gt 0.0490
_refine_ls_shift/su_max 0.001
_refine_ls_shift/su_mean 0.000
_refine_ls_structure_factor_coef Fsqd
_refine_ls_weighting_details 'calc w=1/[\s^2^(Fo^2^)+(0.0925P)^2^+0.0000P] where P=(Fo^2^+2Fc^2^)/3'
_refine_ls_weighting_scheme calc
_refine_ls_wR_factor_gt 0.1616
_refine_ls_wR_factor_ref 0.1758
_reflns_number_gt 4810
_reflns_number_total 8563
_reflns_threshold_expression >2sigma(I)
_cod_data_source_file b211530c.txt
_cod_data_source_block m
_cod_depositor_comments
;
The following automatic conversions were performed:
'_symmetry_cell_setting' value 'Monoclinic' changed to 'monoclinic'
according to '/home/saulius/struct/CIF-dictionaries/cif_core.dic'
dictionary named 'cif_core.dic' version 2.4.1 from
2010-06-29.

'_exptl_absorpt_correction_type' value 'Multi-scan' changed
to 'multi-scan' according to
'/home/saulius/struct/CIF-dictionaries/cif_core.dic' dictionary named
'cif_core.dic' version 2.4.1 from 2010-06-29.

Automatic conversion script
Id: cif_fix_enum 1527 2010-12-29 10:47:43Z saulius 
;
_cod_original_cell_volume 7475(3)
_cod_original_sg_symbol_H-M C2/c
_cod_database_code 7012513

loop_
_symmetry_equiv_pos_as_xyz
'x, y, z'
'-x, y, -z+1/2'
'x+1/2, y+1/2, z'
'-x+1/2, y+1/2, -z+1/2'
'-x, -y, -z'
'x, -y, z-1/2'
'-x+1/2, -y+1/2, -z'
'x+1/2, -y+1/2, z-1/2'

loop_
_atom_site_label
_atom_site_type_symbol
_atom_site_fract_x
_atom_site_fract_y
_atom_site_fract_z
_atom_site_U_iso_or_equiv
_atom_site_adp_type
_atom_site_occupancy
_atom_site_symmetry_multiplicity
_atom_site_calc_flag
_atom_site_refinement_flags
_atom_site_disorder_assembly
_atom_site_disorder_group
Ni1 Ni -0.01307(7) 0.79820(4) 0.09588(5) 0.0228(2) Uani 1 1 d . . .
Ni2 Ni 0.496(7) 0.998(4) 0.504(4) 0.024(4) Uani 0.50 1 d P . .
Cl Cl 1.0000 0.34035(15) 0.2500 0.0619(11) Uani 1 2 d S . .
V1 V 0.23604(9) 0.84139(5) 0.32601(6) 0.0188(3) Uani 1 1 d . . .
V2 V 0.21764(9) 0.83305(5) 0.18761(6) 0.0204(3) Uani 1 1 d . . .
V3 V 0.43868(9) 0.93150(5) 0.36523(6) 0.0207(3) Uani 1 1 d . . .
V4 V 0.31871(9) 0.74266(5) 0.30165(6) 0.0209(3) Uani 1 1 d . . .
V5 V 0.41098(9) 0.83256(5) 0.41775(6) 0.0206(3) Uani 1 1 d . . .
V6 V 0.30521(9) 0.93189(5) 0.20824(6) 0.0205(3) Uani 1 1 d . . .
V7 V 0.36264(9) 0.84172(5) 0.08803(6) 0.0239(3) Uani 1 1 d . . .
V8 V 0.40599(9) 0.74261(5) 0.13753(6) 0.0230(3) Uani 1 1 d . . .
V9 V 0.5000 0.97717(7) 0.2500 0.0284(5) Uani 1 2 d S . .
V10 V 0.5000 0.69973(7) 0.2500 0.0338(5) Uani 1 2 d S . .
O1 O 0.5000 1.0349(3) 0.2500 0.046(2) Uani 1 2 d S . .
O2 O 0.5000 0.6420(3) 0.2500 0.056(3) Uani 1 2 d S . .
O3 O 0.2205(4) 0.9728(2) 0.1881(3) 0.0370(15) Uani 1 1 d . . .
O4 O 0.3684(4) 0.7011(2) 0.0885(3) 0.0339(14) Uani 1 1 d . . .
O5 O 0.3739(4) 0.8308(2) 0.4897(3) 0.0293(13) Uani 1 1 d . . .
O6 O 0.3028(4) 0.8450(2) 0.0196(3) 0.0403(15) Uani 1 1 d . . .
O7 O 0.3654(4) 0.7229(2) 0.2203(3) 0.0273(12) Uani 1 1 d . . .
O8 O 0.3742(4) 0.95282(19) 0.2862(2) 0.0251(12) Uani 1 1 d . . .
O9 O 0.0968(4) 0.8304(2) 0.1596(3) 0.0285(13) Uani 1 1 d . . .
O10 O 0.4581(4) 0.7246(2) 0.3292(3) 0.0285(13) Uani 1 1 d . . .
O11 O 0.2418(4) 0.7007(2) 0.3244(3) 0.0310(13) Uani 1 1 d . . .
O12 O 0.4147(4) 0.9725(2) 0.4179(3) 0.0285(13) Uani 1 1 d . . .
O13 O 0.2907(4) 0.88303(19) 0.1426(2) 0.0232(12) Uani 1 1 d . . .
O14 O 0.5172(4) 0.88292(19) 0.4125(2) 0.0221(11) Uani 1 1 d . . .
O15 O 0.3335(4) 0.88284(19) 0.3724(2) 0.0235(12) Uani 1 1 d . . .
O16 O 0.5307(4) 0.79189(19) 0.4140(2) 0.0245(12) Uani 1 1 d . . .
O17 O 0.2984(4) 0.79145(19) 0.1361(2) 0.0241(12) Uani 1 1 d . . .
O18 O 0.2285(4) 0.88312(18) 0.2527(2) 0.0209(11) Uani 1 1 d . . .
O19 O 0.2316(4) 0.79199(18) 0.2613(2) 0.0214(11) Uani 1 1 d . . .
O20 O 0.5647(4) 0.95251(19) 0.3268(2) 0.0229(12) Uani 1 1 d . . .
O21 O 0.3197(3) 0.79161(18) 0.3686(2) 0.0208(11) Uani 1 1 d . . .
O22 O -0.1229(4) 0.84449(19) 0.1407(2) 0.0247(12) Uani 1 1 d . . .
N1 N -0.0320(5) 0.7461(3) 0.1628(4) 0.0362(18) Uani 1 1 d . . .
H1A H -0.0364 0.7596 0.2013 0.043 Uiso 1 1 calc R . .
H1B H -0.0912 0.7294 0.1538 0.043 Uiso 1 1 calc R . .
N2 N 0.0990(5) 0.7495(3) 0.0638(3) 0.0337(17) Uani 1 1 d . . .
H2A H 0.0883 0.7444 0.0219 0.040 Uiso 1 1 calc R . .
H2B H 0.1637 0.7617 0.0707 0.040 Uiso 1 1 calc R . .
N3 N -0.1364(5) 0.7755(3) 0.0345(3) 0.0334(17) Uani 1 1 d . . .
H3A H -0.1309 0.7437 0.0271 0.040 Uiso 1 1 calc R . .
H3B H -0.1978 0.7810 0.0523 0.040 Uiso 1 1 calc R . .
N4 N 0.0086(5) 0.8486(3) 0.0261(4) 0.0382(18) Uani 1 1 d . . .
H4A H 0.0281 0.8770 0.0437 0.046 Uiso 1 1 calc R . .
H4B H 0.0591 0.8388 0.0008 0.046 Uiso 1 1 calc R . .
N5 N 0.4811(6) 1.0694(3) 0.4605(4) 0.0417(19) Uani 1 1 d . . .
N6 N 0.6402(6) 1.0000(3) 0.4528(4) 0.045(2) Uani 1 1 d . . .
C1 C 0.0599(8) 0.7131(4) 0.1625(5) 0.056(3) Uani 1 1 d . . .
H1C H 0.1183 0.7275 0.1867 0.067 Uiso 1 1 calc R . .
H1D H 0.0429 0.6828 0.1826 0.067 Uiso 1 1 calc R . .
C2 C 0.0895(8) 0.7041(4) 0.0983(5) 0.049(3) Uani 1 1 d . . .
H2C H 0.0372 0.6839 0.0767 0.058 Uiso 1 1 calc R . .
H2D H 0.1558 0.6871 0.0991 0.058 Uiso 1 1 calc R . .
C3 C -0.0914(8) 0.8542(4) -0.0112(5) 0.052(3) Uani 1 1 d . . .
H3C H -0.0804 0.8711 -0.0506 0.063 Uiso 1 1 calc R . .
H3D H -0.1411 0.8723 0.0127 0.063 Uiso 1 1 calc R . .
C4 C -0.1323(7) 0.8020(4) -0.0247(4) 0.049(3) Uani 1 1 d . . .
H4C H -0.2016 0.8034 -0.0454 0.059 Uiso 1 1 calc R . .
H4D H -0.0862 0.7856 -0.0529 0.059 Uiso 1 1 calc R . .
C5 C 0.5615(13) 1.0745(4) 0.4136(6) 0.082(4) Uani 1 1 d . . .
H5A H 0.5753 1.1084 0.4062 0.099 Uiso 1 1 calc R . .
H5B H 0.5372 1.0600 0.3737 0.099 Uiso 1 1 calc R . .
C6 C 0.6617(10) 1.0493(5) 0.4386(6) 0.077(4) Uani 1 1 d . . .
H6A H 0.7142 1.0510 0.4070 0.092 Uiso 1 1 calc R . .
H6B H 0.6890 1.0656 0.4766 0.092 Uiso 1 1 calc R . .
OW1 O 0.630(2) 0.4424(6) 0.0592(11) 0.156(13) Uani 0.50 1 d P . .
OW2 O 0.5000 0.4080(9) 0.2500 0.168(9) Uani 1 2 d S . .
OW3 O 0.7071(15) 0.4184(9) -0.0494(13) 0.147(12) Uani 0.50 1 d P . .
OW4 O 0.5252(19) 0.5042(9) 0.1985(15) 0.177(14) Uani 0.50 1 d P . .
OW5 O 0.681(4) 0.5846(9) 0.2106(17) 0.28(3) Uani 0.50 1 d P . .
OW6 O 0.3421(19) 0.4586(9) 0.112(2) 0.26(3) Uani 0.50 1 d P . .
OW7 O 0.6427(7) 0.5245(4) 0.2740(5) 0.094(3) Uani 1 1 d . . .
K1 K 0.4818(10) 0.5741(2) 0.2233(3) 0.143(4) Uani 0.50 1 d P . .

loop_
_atom_site_aniso_label
_atom_site_aniso_U_11
_atom_site_aniso_U_22
_atom_site_aniso_U_33
_atom_site_aniso_U_23
_atom_site_aniso_U_13
_atom_site_aniso_U_12
Ni1 0.0146(4) 0.0347(6) 0.0192(5) -0.0044(5) 0.0003(4) -0.0007(4)
Ni2 0.027(10) 0.031(9) 0.014(13) -0.003(9) 0.005(7) -0.001(7)
Cl 0.062(2) 0.065(3) 0.058(3) 0.000 0.001(2) 0.000
V1 0.0120(5) 0.0283(7) 0.0161(6) -0.0004(6) 0.0010(5) -0.0014(5)
V2 0.0114(5) 0.0324(8) 0.0173(7) -0.0007(6) -0.0015(5) -0.0012(5)
V3 0.0191(6) 0.0278(7) 0.0152(6) -0.0043(6) 0.0013(5) -0.0020(5)
V4 0.0140(6) 0.0274(7) 0.0214(7) 0.0015(6) 0.0020(5) -0.0003(5)
V5 0.0156(6) 0.0299(7) 0.0162(7) 0.0015(6) 0.0006(5) -0.0007(5)
V6 0.0170(6) 0.0266(7) 0.0178(7) 0.0024(6) 0.0009(5) 0.0030(5)
V7 0.0170(6) 0.0382(8) 0.0164(7) -0.0031(6) -0.0004(5) 0.0000(5)
V8 0.0152(6) 0.0331(8) 0.0205(7) -0.0062(6) 0.0008(5) -0.0029(5)
V9 0.0384(11) 0.0258(11) 0.0209(11) 0.000 -0.0001(9) 0.000
V10 0.0257(10) 0.0275(11) 0.0482(14) 0.000 0.0039(9) 0.000
O1 0.066(6) 0.035(5) 0.037(6) 0.000 -0.001(5) 0.000
O2 0.044(5) 0.026(5) 0.100(9) 0.000 0.003(6) 0.000
O3 0.028(3) 0.038(4) 0.045(4) 0.010(3) 0.001(3) 0.010(3)
O4 0.023(3) 0.046(4) 0.033(3) -0.012(3) 0.000(2) -0.005(2)
O5 0.027(3) 0.041(4) 0.020(3) 0.002(3) 0.003(2) 0.000(2)
O6 0.033(3) 0.065(4) 0.023(3) -0.008(3) -0.006(3) 0.001(3)
O7 0.022(3) 0.035(3) 0.025(3) -0.004(3) 0.007(2) -0.004(2)
O8 0.030(3) 0.027(3) 0.018(3) -0.001(2) 0.000(2) 0.004(2)
O9 0.014(2) 0.043(4) 0.027(3) -0.005(3) -0.003(2) 0.000(2)
O10 0.016(2) 0.034(3) 0.035(3) 0.011(3) -0.002(2) -0.002(2)
O11 0.021(3) 0.035(3) 0.037(4) 0.009(3) 0.006(2) -0.002(2)
O12 0.028(3) 0.034(3) 0.023(3) -0.007(3) 0.000(2) -0.001(2)
O13 0.017(2) 0.036(3) 0.016(3) -0.001(2) 0.002(2) -0.001(2)
O14 0.017(2) 0.029(3) 0.021(3) 0.000(2) 0.002(2) -0.001(2)
O15 0.019(2) 0.031(3) 0.021(3) -0.002(2) 0.002(2) 0.000(2)
O16 0.018(2) 0.034(3) 0.021(3) 0.005(2) 0.003(2) 0.002(2)
O17 0.017(2) 0.034(3) 0.022(3) -0.006(2) 0.001(2) -0.002(2)
O18 0.018(2) 0.028(3) 0.017(3) 0.000(2) 0.002(2) -0.003(2)
O19 0.018(2) 0.027(3) 0.019(3) 0.000(2) 0.000(2) 0.000(2)
O20 0.018(2) 0.031(3) 0.019(3) -0.001(2) 0.003(2) -0.003(2)
O21 0.016(2) 0.026(3) 0.020(3) 0.001(2) -0.002(2) 0.001(2)
O22 0.018(2) 0.034(3) 0.023(3) -0.003(2) 0.004(2) 0.001(2)
N1 0.023(3) 0.049(5) 0.037(4) 0.004(4) 0.005(3) 0.001(3)
N2 0.025(3) 0.048(5) 0.029(4) -0.010(4) 0.003(3) 0.002(3)
N3 0.022(3) 0.050(5) 0.028(4) -0.019(4) -0.002(3) 0.002(3)
N4 0.036(4) 0.046(5) 0.033(4) -0.003(4) 0.001(3) -0.007(3)
N5 0.067(5) 0.031(4) 0.028(4) -0.003(4) 0.002(4) 0.001(4)
N6 0.034(4) 0.066(6) 0.036(5) -0.016(4) 0.008(3) -0.008(4)
C1 0.060(7) 0.047(7) 0.060(8) 0.008(6) 0.008(6) 0.014(5)
C2 0.049(6) 0.046(6) 0.051(7) -0.008(5) 0.011(5) 0.013(5)
C3 0.056(6) 0.073(8) 0.027(5) 0.015(5) -0.007(5) 0.013(6)
C4 0.032(5) 0.090(9) 0.024(5) -0.012(5) -0.004(4) 0.008(5)
C5 0.156(14) 0.055(8) 0.037(7) 0.007(6) 0.012(8) -0.030(9)
C6 0.083(9) 0.092(10) 0.058(8) -0.021(7) 0.030(7) -0.053(8)
OW1 0.23(2) 0.064(12) 0.15(2) 0.066(13) -0.18(2) -0.095(14)
OW2 0.038(7) 0.36(3) 0.112(14) 0.000 0.026(8) 0.000
OW3 0.079(14) 0.15(2) 0.21(3) 0.14(2) -0.029(15) -0.012(13)
OW4 0.14(2) 0.13(2) 0.27(3) -0.10(2) 0.09(2) -0.110(17)
OW5 0.49(6) 0.097(19) 0.26(4) 0.05(2) 0.28(4) 0.17(3)
OW6 0.111(19) 0.11(2) 0.58(7) 0.15(3) 0.18(3) 0.055(16)
OW7 0.093(7) 0.099(8) 0.086(7) -0.009(6) -0.017(6) 0.028(6)
K1 0.308(12) 0.038(3) 0.088(6) 0.015(3) 0.056(8) 0.059(6)

loop_
_atom_type_symbol
_atom_type_description
_atom_type_scat_dispersion_real
_atom_type_scat_dispersion_imag
_atom_type_scat_source
C C 0.0033 0.0016 'International Tables Vol C Tables 4.2.6.8 and 6.1.1.4'
H H 0.0000 0.0000 'International Tables Vol C Tables 4.2.6.8 and 6.1.1.4'
N N 0.0061 0.0033 'International Tables Vol C Tables 4.2.6.8 and 6.1.1.4'
O O 0.0106 0.0060 'International Tables Vol C Tables 4.2.6.8 and 6.1.1.4'
V V 0.3005 0.5294 'International Tables Vol C Tables 4.2.6.8 and 6.1.1.4'
Ni Ni 0.3393 1.1124 'International Tables Vol C Tables 4.2.6.8 and 6.1.1.4'
Cl Cl 0.1484 0.1585 'International Tables Vol C Tables 4.2.6.8 and 6.1.1.4'
K K 0.2009 0.2494 'International Tables Vol C Tables 4.2.6.8 and 6.1.1.4'

loop_
_geom_angle_atom_site_label_1
_geom_angle_atom_site_label_2
_geom_angle_atom_site_label_3
_geom_angle
_geom_angle_site_symmetry_1
_geom_angle_site_symmetry_3
_geom_angle_publ_flag
N1 Ni1 N4 177.6(3) . . ?
N1 Ni1 N3 96.0(3) . . ?
N4 Ni1 N3 83.4(3) . . ?
N1 Ni1 O9 87.5(3) . . ?
N4 Ni1 O9 93.5(3) . . ?
N3 Ni1 O9 171.2(2) . . ?
N1 Ni1 N2 82.7(3) . . ?
N4 Ni1 N2 95.1(3) . . ?
N3 Ni1 N2 96.6(3) . . ?
O9 Ni1 N2 91.8(2) . . ?
N1 Ni1 O22 91.0(2) . . ?
N4 Ni1 O22 91.3(3) . . ?
N3 Ni1 O22 87.8(2) . . ?
O9 Ni1 O22 84.1(2) . . ?
N2 Ni1 O22 172.6(2) . . ?
Ni2 Ni2 N6 143(10) 5_676 5_676 ?
Ni2 Ni2 N5 126(10) 5_676 5_676 ?
N6 Ni2 N5 88(3) 5_676 5_676 ?
Ni2 Ni2 O12 99(10) 5_676 5_676 ?
N6 Ni2 O12 95(3) 5_676 5_676 ?
N5 Ni2 O12 90(4) 5_676 5_676 ?
Ni2 Ni2 O12 76(10) 5_676 . ?
N6 Ni2 O12 90(4) 5_676 . ?
N5 Ni2 O12 93(4) 5_676 . ?
O12 Ni2 O12 175(3) 5_676 . ?
Ni2 Ni2 N5 50(10) 5_676 . ?
N6 Ni2 N5 96(4) 5_676 . ?
N5 Ni2 N5 176(4) 5_676 . ?
O12 Ni2 N5 91(4) 5_676 . ?
O12 Ni2 N5 85(3) . . ?
Ni2 Ni2 N6 33(10) 5_676 . ?
N6 Ni2 N6 177(5) 5_676 . ?
N5 Ni2 N6 95(4) 5_676 . ?
O12 Ni2 N6 86(3) 5_676 . ?
O12 Ni2 N6 89(3) . . ?
N5 Ni2 N6 81(2) . . ?
O22 V1 O15 108.4(2) 2 . ?
O22 V1 O18 107.4(2) 2 . ?
O15 V1 O18 93.2(2) . . ?
O22 V1 O19 110.0(2) 2 . ?
O15 V1 O19 141.0(2) . . ?
O18 V1 O19 81.9(2) . . ?
O22 V1 O21 108.5(2) 2 . ?
O15 V1 O21 81.9(2) . . ?
O18 V1 O21 143.4(2) . . ?
O19 V1 O21 79.7(2) . . ?
O22 V1 V5 112.86(19) 2 . ?
O15 V1 V5 41.50(16) . . ?
O18 V1 V5 126.39(15) . . ?
O19 V1 V5 114.08(15) . . ?
O21 V1 V5 40.47(15) . . ?
O22 V1 V2 113.52(19) 2 . ?
O15 V1 V2 124.95(16) . . ?
O18 V1 V2 41.34(15) . . ?
O19 V1 V2 40.63(15) . . ?
O21 V1 V2 115.01(16) . . ?
V5 V1 V2 133.03(6) . . ?
O22 V1 V4 116.6(2) 2 . ?
O15 V1 V4 114.02(16) . . ?
O18 V1 V4 114.56(16) . . ?
O19 V1 V4 39.50(15) . . ?
O21 V1 V4 40.22(15) . . ?
V5 V1 V4 76.64(5) . . ?
V2 V1 V4 76.63(5) . . ?
O9 V2 O17 107.1(2) . . ?
O9 V2 O19 108.4(3) . . ?
O17 V2 O19 94.0(2) . . ?
O9 V2 O13 108.9(3) . . ?
O17 V2 O13 82.4(2) . . ?
O19 V2 O13 141.8(2) . . ?
O9 V2 O18 108.8(2) . . ?
O17 V2 O18 143.4(2) . . ?
O19 V2 O18 81.5(2) . . ?
O13 V2 O18 79.4(2) . . ?
O9 V2 V7 111.8(2) . . ?
O17 V2 V7 41.78(16) . . ?
O19 V2 V7 126.81(15) . . ?
O13 V2 V7 40.74(16) . . ?
O18 V2 V7 115.24(15) . . ?
O9 V2 V1 113.3(2) . . ?
O17 V2 V1 126.26(17) . . ?
O19 V2 V1 40.75(15) . . ?
O13 V2 V1 114.39(16) . . ?
O18 V2 V1 40.80(15) . . ?
V7 V2 V1 134.19(5) . . ?
O9 V2 V6 115.9(2) . . ?
O17 V2 V6 115.20(16) . . ?
O19 V2 V6 113.85(16) . . ?
O13 V2 V6 39.74(16) . . ?
O18 V2 V6 39.72(15) . . ?
V7 V2 V6 77.24(5) . . ?
V1 V2 V6 76.70(5) . . ?
O12 V3 O15 106.4(3) . . ?
O12 V3 O8 106.9(3) . . ?
O15 V3 O8 90.6(2) . . ?
O12 V3 O20 105.3(3) . . ?
O15 V3 O20 148.2(2) . . ?
O8 V3 O20 82.8(2) . . ?
O12 V3 O14 104.1(3) . . ?
O15 V3 O14 79.6(2) . . ?
O8 V3 O14 148.9(2) . . ?
O20 V3 O14 90.2(2) . . ?
O12 V3 V9 109.6(2) . . ?
O15 V3 V9 126.54(17) . . ?
O8 V3 V9 41.80(16) . . ?
O20 V3 V9 41.10(15) . . ?
O14 V3 V9 125.93(16) . . ?
O12 V3 V5 111.0(2) . . ?
O15 V3 V5 39.49(15) . . ?
O8 V3 V5 123.49(17) . . ?
O20 V3 V5 123.35(17) . . ?
O14 V3 V5 40.10(15) . . ?
V9 V3 V5 139.32(6) . . ?
O11 V4 O10 107.1(3) . . ?
O11 V4 O7 106.2(3) . . ?
O10 V4 O7 82.7(2) . . ?
O11 V4 O19 107.1(2) . . ?
O10 V4 O19 145.8(2) . . ?
O7 V4 O19 90.3(2) . . ?
O11 V4 O21 105.6(3) . . ?
O10 V4 O21 89.3(2) . . ?
O7 V4 O21 148.2(2) . . ?
O19 V4 O21 79.2(2) . . ?
O11 V4 V10 109.3(2) . . ?
O10 V4 V10 41.32(18) . . ?
O7 V4 V10 41.57(16) . . ?
O19 V4 V10 125.84(16) . . ?
O21 V4 V10 125.71(14) . . ?
O11 V4 V1 112.6(2) . . ?
O10 V4 V1 121.28(18) . . ?
O7 V4 V1 122.84(18) . . ?
O19 V4 V1 39.41(15) . . ?
O21 V4 V1 39.79(14) . . ?
V10 V4 V1 138.15(6) . . ?
O5 V5 O21 107.2(3) . . ?
O5 V5 O16 107.1(3) . . ?
O21 V5 O16 95.7(2) . . ?
O5 V5 O15 108.7(3) . . ?
O21 V5 O15 82.7(2) . . ?
O16 V5 O15 143.0(2) . . ?
O5 V5 O14 108.1(3) . . ?
O21 V5 O14 143.8(2) . . ?
O16 V5 O14 81.8(2) . . ?
O15 V5 O14 78.4(2) . . ?
O5 V5 V1 112.25(19) . . ?
O21 V5 V1 41.50(15) . . ?
O16 V5 V1 128.26(17) . . ?
O15 V5 V1 41.26(15) . . ?
O14 V5 V1 114.77(16) . . ?
O5 V5 V7 112.25(19) . 2_655 ?
O21 V5 V7 128.00(16) . 2_655 ?
O16 V5 V7 41.22(16) . 2_655 ?
O15 V5 V7 113.78(16) . 2_655 ?
O14 V5 V7 40.62(15) . 2_655 ?
V1 V5 V7 134.59(6) . 2_655 ?
O5 V5 V3 115.0(2) . . ?
O21 V5 V3 115.26(16) . . ?
O16 V5 V3 114.71(16) . . ?
O15 V5 V3 38.98(15) . . ?
O14 V5 V3 39.47(15) . . ?
V1 V5 V3 77.07(5) . . ?
V7 V5 V3 76.65(5) 2_655 . ?
O3 V6 O8 106.9(3) . . ?
O3 V6 O18 105.6(3) . . ?
O8 V6 O18 91.1(2) . . ?
O3 V6 O20 105.7(3) . 2_655 ?
O8 V6 O20 82.4(2) . 2_655 ?
O18 V6 O20 148.6(2) . 2_655 ?
O3 V6 O13 105.2(3) . . ?
O8 V6 O13 147.9(2) . . ?
O18 V6 O13 79.9(2) . . ?
O20 V6 O13 89.4(2) 2_655 . ?
O3 V6 V9 109.6(2) . . ?
O8 V6 V9 41.58(16) . . ?
O18 V6 V9 127.18(15) . . ?
O20 V6 V9 40.93(15) 2_655 . ?
O13 V6 V9 124.95(15) . . ?
O3 V6 V2 111.3(2) . . ?
O8 V6 V2 123.86(17) . . ?
O18 V6 V2 40.07(15) . . ?
O20 V6 V2 122.58(16) 2_655 . ?
O13 V6 V2 39.84(15) . . ?
V9 V6 V2 139.06(6) . . ?
O6 V7 O13 106.7(3) . . ?
O6 V7 O14 108.0(3) . 2_655 ?
O13 V7 O14 93.2(2) . 2_655 ?
O6 V7 O17 108.5(3) . . ?
O13 V7 O17 83.4(2) . . ?
O14 V7 O17 142.7(2) 2_655 . ?
O6 V7 O16 109.1(3) . 2_655 ?
O13 V7 O16 143.7(2) . 2_655 ?
O14 V7 O16 81.9(2) 2_655 2_655 ?
O17 V7 O16 79.4(2) . 2_655 ?
O6 V7 V2 111.4(2) . . ?
O13 V7 V2 42.09(16) . . ?
O14 V7 V2 126.84(17) 2_655 . ?
O17 V7 V2 41.46(16) . . ?
O16 V7 V2 115.76(17) 2_655 . ?
O6 V7 V5 113.6(2) . 2_655 ?
O13 V7 V5 126.20(16) . 2_655 ?
O14 V7 V5 41.61(15) 2_655 2_655 ?
O17 V7 V5 114.06(16) . 2_655 ?
O16 V7 V5 40.30(15) 2_655 2_655 ?
V2 V7 V5 134.36(6) . 2_655 ?
O6 V7 V8 116.2(2) . . ?
O13 V7 V8 115.61(17) . . ?
O14 V7 V8 114.51(16) 2_655 . ?
O17 V7 V8 39.44(15) . . ?
O16 V7 V8 39.99(16) 2_655 . ?
V2 V7 V8 77.48(5) . . ?
V5 V7 V8 76.44(5) 2_655 . ?
O4 V8 O10 106.8(3) . 2_655 ?
O4 V8 O7 107.2(3) . . ?
O10 V8 O7 82.7(2) 2_655 . ?
O4 V8 O17 107.5(3) . . ?
O10 V8 O17 145.6(2) 2_655 . ?
O7 V8 O17 89.5(2) . . ?
O4 V8 O16 105.2(3) . 2_655 ?
O10 V8 O16 89.6(2) 2_655 2_655 ?
O7 V8 O16 147.6(2) . 2_655 ?
O17 V8 O16 79.3(2) . 2_655 ?
O4 V8 V10 109.7(2) . . ?
O10 V8 V10 41.31(18) 2_655 . ?
O7 V8 V10 41.57(15) . . ?
O17 V8 V10 125.08(17) . . ?
O16 V8 V10 125.74(15) 2_655 . ?
O4 V8 V7 112.9(2) . . ?
O10 V8 V7 121.37(18) 2_655 . ?
O7 V8 V7 121.75(17) . . ?
O17 V8 V7 39.44(16) . . ?
O16 V8 V7 39.92(15) 2_655 . ?
V10 V8 V7 137.37(7) . . ?
O1 V9 O20 110.96(16) . . ?
O1 V9 O20 110.96(16) . 2_655 ?
O20 V9 O20 138.1(3) . 2_655 ?
O1 V9 O8 110.41(16) . . ?
O20 V9 O8 82.9(2) . . ?
O20 V9 O8 82.8(2) 2_655 . ?
O1 V9 O8 110.41(16) . 2_655 ?
O20 V9 O8 82.8(2) . 2_655 ?
O20 V9 O8 82.9(2) 2_655 2_655 ?
O8 V9 O8 139.2(3) . 2_655 ?
O1 V9 V3 116.05(4) . . ?
O20 V9 V3 41.59(15) . . ?
O20 V9 V3 115.70(17) 2_655 . ?
O8 V9 V3 41.40(15) . . ?
O8 V9 V3 116.34(17) 2_655 . ?
O1 V9 V3 116.05(4) . 2_655 ?
O20 V9 V3 115.70(17) . 2_655 ?
O20 V9 V3 41.59(14) 2_655 2_655 ?
O8 V9 V3 116.34(17) . 2_655 ?
O8 V9 V3 41.40(15) 2_655 2_655 ?
V3 V9 V3 127.89(9) . 2_655 ?
O1 V9 V6 115.72(4) . . ?
O20 V9 V6 115.87(16) . . ?
O20 V9 V6 41.69(15) 2_655 . ?
O8 V9 V6 41.18(16) . . ?
O8 V9 V6 116.74(17) 2_655 . ?
V3 V9 V6 78.55(5) . . ?
V3 V9 V6 79.48(5) 2_655 . ?
O1 V9 V6 115.72(4) . 2_655 ?
O20 V9 V6 41.69(15) . 2_655 ?
O20 V9 V6 115.87(16) 2_655 2_655 ?
O8 V9 V6 116.74(16) . 2_655 ?
O8 V9 V6 41.18(16) 2_655 2_655 ?
V3 V9 V6 79.48(5) . 2_655 ?
V3 V9 V6 78.55(5) 2_655 2_655 ?
V6 V9 V6 128.56(9) . 2_655 ?
O2 V10 O10 111.17(17) . 2_655 ?
O2 V10 O10 111.17(17) . . ?
O10 V10 O10 137.7(3) 2_655 . ?
O2 V10 O7 109.56(17) . 2_655 ?
O10 V10 O7 83.1(2) 2_655 2_655 ?
O10 V10 O7 83.0(2) . 2_655 ?
O2 V10 O7 109.56(17) . . ?
O10 V10 O7 83.0(2) 2_655 . ?
O10 V10 O7 83.1(2) . . ?
O7 V10 O7 140.9(3) 2_655 . ?
O2 V10 V8 114.49(5) . 2_655 ?
O10 V10 V8 116.80(17) 2_655 2_655 ?
O10 V10 V8 41.39(15) . 2_655 ?
O7 V10 V8 41.81(16) 2_655 2_655 ?
O7 V10 V8 117.89(17) . 2_655 ?
O2 V10 V8 114.49(5) . . ?
O10 V10 V8 41.39(15) 2_655 . ?
O10 V10 V8 116.80(17) . . ?
O7 V10 V8 117.89(17) 2_655 . ?
O7 V10 V8 41.81(16) . . ?
V8 V10 V8 131.02(9) 2_655 . ?
O2 V10 V4 114.52(5) . 2_655 ?
O10 V10 V4 41.55(15) 2_655 2_655 ?
O10 V10 V4 116.66(17) . 2_655 ?
O7 V10 V4 41.77(16) 2_655 2_655 ?
O7 V10 V4 117.91(17) . 2_655 ?
V8 V10 V4 80.02(5) 2_655 2_655 ?
V8 V10 V4 80.17(5) . 2_655 ?
O2 V10 V4 114.52(5) . . ?
O10 V10 V4 116.66(17) 2_655 . ?
O10 V10 V4 41.55(15) . . ?
O7 V10 V4 117.91(17) 2_655 . ?
O7 V10 V4 41.77(16) . . ?
V8 V10 V4 80.17(5) 2_655 . ?
V8 V10 V4 80.02(5) . . ?
V4 V10 V4 130.96(9) 2_655 . ?
O2 V10 K1 9.77(13) . . ?
O10 V10 K1 103.6(2) 2_655 . ?
O10 V10 K1 118.5(2) . . ?
O7 V10 K1 115.7(3) 2_655 . ?
O7 V10 K1 103.1(3) . . ?
V8 V10 K1 124.23(15) 2_655 . ?
V8 V10 K1 104.75(14) . . ?
V4 V10 K1 113.37(19) 2_655 . ?
V4 V10 K1 114.9(2) . . ?
O2 V10 K1 9.77(13) . 2_655 ?
O10 V10 K1 118.5(2) 2_655 2_655 ?
O10 V10 K1 103.6(2) . 2_655 ?
O7 V10 K1 103.1(3) 2_655 2_655 ?
O7 V10 K1 115.7(3) . 2_655 ?
V8 V10 K1 104.75(14) 2_655 2_655 ?
V8 V10 K1 124.23(15) . 2_655 ?
V4 V10 K1 114.9(2) 2_655 2_655 ?
V4 V10 K1 113.37(19) . 2_655 ?
K1 V10 K1 19.5(3) . 2_655 ?
V10 O2 K1 162.3(2) . . ?
V10 O2 K1 162.3(2) . 2_655 ?
K1 O2 K1 35.4(5) . 2_655 ?
V10 O7 V4 96.7(2) . . ?
V10 O7 V8 96.6(2) . . ?
V4 O7 V8 146.8(3) . . ?
V6 O8 V3 144.4(3) . . ?
V6 O8 V9 97.2(2) . . ?
V3 O8 V9 96.8(2) . . ?
V2 O9 Ni1 147.9(3) . . ?
V10 O10 V8 97.3(2) . 2_655 ?
V10 O10 V4 97.1(2) . . ?
V8 O10 V4 149.4(3) 2_655 . ?
V3 O12 Ni2 133(3) . 5_676 ?
V3 O12 Ni2 135(3) . . ?
Ni2 O12 Ni2 5(3) 5_676 . ?
V7 O13 V6 145.4(3) . . ?
V7 O13 V2 97.2(2) . . ?
V6 O13 V2 100.4(2) . . ?
V7 O14 V3 144.2(3) 2_655 . ?
V7 O14 V5 97.8(2) 2_655 . ?
V3 O14 V5 100.4(2) . . ?
V3 O15 V1 145.0(3) . . ?
V3 O15 V5 101.5(2) . . ?
V1 O15 V5 97.2(2) . . ?
V5 O16 V7 98.5(2) . 2_655 ?
V5 O16 V8 142.6(3) . 2_655 ?
V7 O16 V8 100.1(2) 2_655 2_655 ?
V2 O17 V8 144.7(3) . . ?
V2 O17 V7 96.8(2) . . ?
V8 O17 V7 101.1(2) . . ?
V1 O18 V6 143.0(3) . . ?
V1 O18 V2 97.9(2) . . ?
V6 O18 V2 100.2(2) . . ?
V2 O19 V1 98.6(2) . . ?
V2 O19 V4 143.2(3) . . ?
V1 O19 V4 101.1(2) . . ?
V9 O20 V3 97.3(2) . . ?
V9 O20 V6 97.4(2) . 2_655 ?
V3 O20 V6 145.2(3) . 2_655 ?
V5 O21 V1 98.0(2) . . ?
V5 O21 V4 142.2(3) . . ?
V1 O21 V4 100.0(2) . . ?
V1 O22 Ni1 139.8(3) 2 . ?
C1 N1 Ni1 108.1(6) . . ?
C2 N2 Ni1 108.6(5) . . ?
C4 N3 Ni1 108.9(5) . . ?
C3 N4 Ni1 108.1(6) . . ?
C5 N5 Ni2 104(2) . 5_676 ?
C5 N5 Ni2 109(2) . . ?
Ni2 N5 Ni2 4(4) 5_676 . ?
C6 N6 Ni2 105(3) . 5_676 ?
C6 N6 Ni2 107(3) . . ?
Ni2 N6 Ni2 3(5) 5_676 . ?
C2 C1 N1 110.6(9) . . ?
C1 C2 N2 110.5(8) . . ?
N4 C3 C4 105.9(8) . . ?
N3 C4 C3 109.7(7) . . ?
N5 C5 C6 109.0(9) . . ?
N6 C6 C5 110.0(9) . . ?
K1 OW4 K1 27.8(5) . 2_655 ?
K1 OW5 K1 26.9(5) 2_655 . ?
K1 OW7 K1 26.0(3) 2_655 . ?
K1 K1 O2 72.3(2) 2_655 . ?
K1 K1 OW4 98.0(11) 2_655 . ?
O2 K1 OW4 157.8(9) . . ?
K1 K1 OW7 103.6(9) 2_655 2_655 ?
O2 K1 OW7 133.9(6) . 2_655 ?
OW4 K1 OW7 67.2(7) . 2_655 ?
K1 K1 OW4 54.2(9) 2_655 2_655 ?
O2 K1 OW4 123.1(8) . 2_655 ?
OW4 K1 OW4 58.3(15) . 2_655 ?
OW7 K1 OW4 55.7(8) 2_655 2_655 ?
K1 K1 OW5 77.2(15) 2_655 2_655 ?
O2 K1 OW5 79.9(6) . 2_655 ?
OW4 K1 OW5 118.1(9) . 2_655 ?
OW7 K1 OW5 55.1(7) 2_655 2_655 ?
OW4 K1 OW5 71.4(10) 2_655 2_655 ?
K1 K1 OW5 76.0(15) 2_655 . ?
O2 K1 OW5 79.6(7) . . ?
OW4 K1 OW5 78.7(9) . . ?
OW7 K1 OW5 145.6(7) 2_655 . ?
OW4 K1 OW5 102.5(9) 2_655 . ?
OW5 K1 OW5 150.1(5) 2_655 . ?
K1 K1 OW7 50.4(8) 2_655 . ?
O2 K1 OW7 107.4(5) . . ?
OW4 K1 OW7 53.9(9) . . ?
OW7 K1 OW7 102.9(5) 2_655 . ?
OW4 K1 OW7 52.9(6) 2_655 . ?
OW5 K1 OW7 118.1(11) 2_655 . ?
OW5 K1 OW7 49.7(7) . . ?
K1 K1 V10 80.23(13) 2_655 . ?
O2 K1 V10 7.91(12) . . ?
OW4 K1 V10 159.7(8) . . ?
OW7 K1 V10 133.1(5) 2_655 . ?
OW4 K1 V10 130.5(8) 2_655 . ?
OW5 K1 V10 81.4(5) 2_655 . ?
OW5 K1 V10 81.2(6) . . ?
OW7 K1 V10 113.7(4) . . ?

loop_
_geom_bond_atom_site_label_1
_geom_bond_atom_site_label_2
_geom_bond_distance
_geom_bond_site_symmetry_2
_geom_bond_publ_flag
Ni1 N1 2.043(7) . ?
Ni1 N4 2.057(7) . ?
Ni1 N3 2.090(6) . ?
Ni1 O9 2.098(5) . ?
Ni1 N2 2.104(7) . ?
Ni1 O22 2.154(5) . ?
Ni2 Ni2 0.21(12) 5_676 ?
Ni2 N6 2.01(7) 5_676 ?
Ni2 N5 2.04(10) 5_676 ?
Ni2 O12 2.12(10) 5_676 ?
Ni2 O12 2.17(10) . ?
Ni2 N5 2.17(10) . ?
Ni2 N6 2.18(7) . ?
V1 O22 1.641(5) 2 ?
V1 O15 1.928(5) . ?
V1 O18 1.931(5) . ?
V1 O19 1.932(5) . ?
V1 O21 1.941(5) . ?
V1 V5 2.9006(19) . ?
V1 V2 2.9273(19) . ?
V1 V4 2.9870(19) . ?
V2 O9 1.631(5) . ?
V2 O17 1.919(5) . ?
V2 O19 1.928(5) . ?
V2 O13 1.944(5) . ?
V2 O18 1.952(5) . ?
V2 V7 2.877(2) . ?
V2 V6 2.9842(19) . ?
V3 O12 1.630(5) . ?
V3 O15 1.916(5) . ?
V3 O8 1.919(5) . ?
V3 O20 1.929(5) . ?
V3 O14 1.929(5) . ?
V3 V9 2.8820(17) . ?
V3 V5 2.9849(19) . ?
V4 O11 1.611(5) . ?
V4 O10 1.917(5) . ?
V4 O7 1.923(5) . ?
V4 O19 1.936(5) . ?
V4 O21 1.958(5) . ?
V4 V10 2.8677(16) . ?
V5 O5 1.613(6) . ?
V5 O21 1.901(5) . ?
V5 O16 1.907(5) . ?
V5 O15 1.937(5) . ?
V5 O14 1.955(5) . ?
V5 V7 2.9168(18) 2_655 ?
V6 O3 1.611(5) . ?
V6 O8 1.919(5) . ?
V6 O18 1.938(5) . ?
V6 O20 1.939(5) 2_655 ?
V6 O13 1.940(5) . ?
V6 V9 2.8916(16) . ?
V7 O6 1.606(6) . ?
V7 O13 1.893(5) . ?
V7 O14 1.916(5) 2_655 ?
V7 O17 1.930(5) . ?
V7 O16 1.943(5) 2_655 ?
V7 V5 2.9168(18) 2_655 ?
V7 V8 2.982(2) . ?
V8 O4 1.605(6) . ?
V8 O10 1.912(5) 2_655 ?
V8 O7 1.925(6) . ?
V8 O17 1.930(5) . ?
V8 O16 1.946(5) 2_655 ?
V8 V10 2.8675(17) . ?
V9 O1 1.601(9) . ?
V9 O20 1.910(5) . ?
V9 O20 1.910(5) 2_655 ?
V9 O8 1.935(5) . ?
V9 O8 1.935(5) 2_655 ?
V9 V3 2.8820(17) 2_655 ?
V9 V6 2.8916(16) 2_655 ?
V10 O2 1.601(9) . ?
V10 O10 1.908(6) 2_655 ?
V10 O10 1.908(6) . ?
V10 O7 1.916(5) 2_655 ?
V10 O7 1.916(5) . ?
V10 V8 2.8675(17) 2_655 ?
V10 V4 2.8677(16) 2_655 ?
V10 K1 3.534(7) . ?
V10 K1 3.534(7) 2_655 ?
O2 K1 1.975(10) . ?
O2 K1 1.975(10) 2_655 ?
O10 V8 1.912(5) 2_655 ?
O12 Ni2 2.12(10) 5_676 ?
O14 V7 1.916(5) 2_655 ?
O16 V7 1.943(5) 2_655 ?
O16 V8 1.946(5) 2_655 ?
O20 V6 1.939(5) 2_655 ?
O22 V1 1.641(5) 2 ?
N1 C1 1.489(11) . ?
N2 C2 1.460(12) . ?
N3 C4 1.452(12) . ?
N4 C3 1.479(11) . ?
N5 C5 1.468(15) . ?
N5 Ni2 2.04(10) 5_676 ?
N6 C6 1.428(15) . ?
N6 Ni2 2.01(7) 5_676 ?
C1 C2 1.446(14) . ?
C3 C4 1.561(15) . ?
C5 C6 1.532(18) . ?
OW4 K1 2.09(3) . ?
OW4 K1 2.55(2) 2_655 ?
OW5 K1 2.58(3) 2_655 ?
OW5 K1 2.59(4) . ?
OW7 K1 2.108(14) 2_655 ?
OW7 K1 2.658(13) . ?
K1 K1 1.200(16) 2_655 ?
K1 OW7 2.108(14) 2_655 ?
K1 OW4 2.55(2) 2_655 ?
K1 OW5 2.58(3) 2_655 ?
